data_7227696
loop_
_publ_author_name
'Mochida, Tomoyuki'
'Funasako, Yusuke'
'Akasaka, Takahiro'
'Uruichi, Mikio'
'Mori, Hatsumi'

_publ_section_title
;
 Valence engineering of ionic molecular crystals: monovalent--divalent
 phase diagram for biferrocene--tetracyanoquinodimethane salts
;
_journal_issue 11
_journal_name_full CrystEngComm
_journal_page_first 1449
_journal_paper_doi 10.1039/C7CE00134G
_journal_volume 19
_journal_year 2017
_chemical_formula_moiety 'C24 H26 Fe2, 2(C12 H2 F2 N4)'
_chemical_formula_sum 'C48 H30 F4 Fe2 N8'
_chemical_formula_weight 906.50
_chemical_name_systematic
; 
 ? 
;
_space_group_IT_number 2
_symmetry_cell_setting triclinic
_symmetry_space_group_name_Hall '-P 1'
_symmetry_space_group_name_H-M 'P -1'
_atom_sites_solution_hydrogens geom
_atom_sites_solution_primary direct
_atom_sites_solution_secondary difmap
_audit_creation_method SHELXL-97
_audit_update_record
;
2016-08-17 deposited with the CCDC.
2017-02-15 downloaded from the CCDC.
;
_cell_angle_alpha 92.358(12)
_cell_angle_beta 104.633(12)
_cell_angle_gamma 109.317(11)
_cell_formula_units_Z 1
_cell_length_a 8.7951(13)
_cell_length_b 9.1673(13)
_cell_length_c 13.4002(18)
_cell_measurement_reflns_used 25
_cell_measurement_temperature 296
_cell_measurement_theta_max 15.0
_cell_measurement_theta_min 14.8
_cell_volume 977.3(3)
_computing_cell_refinement 'MSC/AFC Diffractometer Control'
_computing_data_collection 'MSC/AFC Diffractometer Control'
_computing_data_reduction 'teXsan Ver. 1.11'
_computing_publication_material 'teXsan Ver. 1.11'
_computing_structure_refinement 'teXsan Ver. 1.10'
_computing_structure_solution SIR92
_diffrn_ambient_temperature 296
_diffrn_detector_area_resol_mean 8.333
_diffrn_measured_fraction_theta_full 0.998
_diffrn_measured_fraction_theta_max 0.998
_diffrn_measurement_device_type 'Rigaku AFC7R'
_diffrn_measurement_method \w-2\q
_diffrn_radiation_type MoK\a
_diffrn_radiation_wavelength 0.71069
_diffrn_reflns_av_R_equivalents 0.0119
_diffrn_reflns_av_sigmaI/netI 0.0248
_diffrn_reflns_limit_h_max 0
_diffrn_reflns_limit_h_min -11
_diffrn_reflns_limit_k_max 11
_diffrn_reflns_limit_k_min -11
_diffrn_reflns_limit_l_max 17
_diffrn_reflns_limit_l_min -16
_diffrn_reflns_number 4780
_diffrn_reflns_theta_full 27.51
_diffrn_reflns_theta_max 27.51
_diffrn_reflns_theta_min 2.56
_exptl_absorpt_coefficient_mu 0.810
_exptl_absorpt_correction_T_max 0.8548
_exptl_absorpt_correction_T_min 0.8548
_exptl_absorpt_correction_type empirical
_exptl_absorpt_process_details
;
SADABS Sheldrick 1996
;
_exptl_crystal_colour black
_exptl_crystal_density_diffrn 1.540
_exptl_crystal_density_method 'not measured'
_exptl_crystal_description prism
_exptl_crystal_F_000 462
_exptl_crystal_size_max 0.20
_exptl_crystal_size_mid 0.20
_exptl_crystal_size_min 0.20
_refine_diff_density_max 0.310
_refine_diff_density_min -0.289
_refine_diff_density_rms 0.050
_refine_ls_extinction_method none
_refine_ls_goodness_of_fit_ref 1.020
_refine_ls_hydrogen_treatment constr
_refine_ls_matrix_type full
_refine_ls_number_parameters 284
_refine_ls_number_reflns 4487
_refine_ls_number_restraints 30
_refine_ls_restrained_S_all 1.024
_refine_ls_R_factor_all 0.0433
_refine_ls_R_factor_gt 0.0314
_refine_ls_shift/su_max 0.000
_refine_ls_shift/su_mean 0.000
_refine_ls_structure_factor_coef Fsqd
_refine_ls_weighting_details 'calc w=1/[\s^2^(Fo^2^)+(0.0278P)^2^+0.6341P] where P=(Fo^2^+2Fc^2^)/3'
_refine_ls_weighting_scheme calc
_refine_ls_wR_factor_gt 0.0768
_refine_ls_wR_factor_ref 0.0811
_reflns_number_gt 3842
_reflns_number_total 4487
_reflns_threshold_expression >2sigma(I)
_cod_data_source_file c7ce00134g2.cif
_cod_data_source_block 4c
_cod_depositor_comments 'Adding full bibliography for 7227693--7227700.cif.'
_cod_original_cell_volume 977.3(2)
_cod_database_code 7227696

loop_
_symmetry_equiv_pos_as_xyz
'x, y, z'
'-x, -y, -z'

loop_
_atom_site_label
_atom_site_type_symbol
_atom_site_fract_x
_atom_site_fract_y
_atom_site_fract_z
_atom_site_U_iso_or_equiv
_atom_site_adp_type
_atom_site_occupancy
_atom_site_symmetry_multiplicity
_atom_site_calc_flag
_atom_site_refinement_flags
_atom_site_disorder_assembly
_atom_site_disorder_group
C12 C 1.0537(8) 0.6297(6) 0.1319(5) 0.0616(6) Uani 0.454(4) 1 d PU A 1
H12A H 1.0783 0.6016 0.2009 0.092 Uiso 0.454(4) 1 calc PR A 1
H12B H 1.1285 0.7331 0.1316 0.092 Uiso 0.454(4) 1 calc PR A 1
H12C H 1.0681 0.5573 0.0845 0.092 Uiso 0.454(4) 1 calc PR A 1
C13 C 0.7958(7) 0.5403(6) 0.0089(4) 0.0634(13) Uani 0.546(4) 1 d PU A 2
H13A H 0.6845 0.4876 0.0142 0.095 Uiso 0.546(4) 1 calc PR A 2
H13B H 0.8412 0.4649 -0.0100 0.095 Uiso 0.546(4) 1 calc PR A 2
H13C H 0.7917 0.6088 -0.0432 0.095 Uiso 0.546(4) 1 calc PR A 2
C11 C 0.8956(4) 0.6254(3) 0.1026(2) 0.0616(6) Uani 1 1 d U . .
H11A H 0.8240 0.5180 0.0997 0.074 Uiso 0.454(4) 1 calc PR A 1
H11B H 0.8743 0.6499 0.0319 0.074 Uiso 0.454(4) 1 calc PR A 1
H11C H 0.9986 0.6931 0.0906 0.074 Uiso 0.546(4) 1 d PR A 2
H11D H 0.9256 0.5530 0.1476 0.074 Uiso 0.546(4) 1 d PR A 2
C1 C 0.9695(2) 1.0449(2) 0.03157(14) 0.0299(4) Uani 1 1 d . . .
C2 C 1.0629(3) 1.1377(2) 0.12993(15) 0.0370(4) Uani 1 1 d . . .
H2 H 1.1804 1.1553 0.1661 0.044 Uiso 1 1 calc R . .
C3 C 0.9576(3) 1.2023(2) 0.16516(17) 0.0436(5) Uani 1 1 d . . .
H3 H 0.9897 1.2736 0.2296 0.052 Uiso 1 1 calc R . .
C4 C 0.7987(3) 1.1490(3) 0.09000(17) 0.0444(5) Uani 1 1 d . . .
H4 H 0.7018 1.1773 0.0934 0.053 Uiso 1 1 calc R . .
C5 C 0.8048(3) 1.0508(2) 0.00755(15) 0.0381(4) Uani 1 1 d . . .
H5 H 0.7131 0.9988 -0.0555 0.046 Uiso 1 1 calc R . .
C6 C 0.8350(3) 0.7255(2) 0.16304(17) 0.0418(5) Uani 1 1 d . A .
C7 C 0.9298(3) 0.8240(3) 0.25852(17) 0.0485(5) Uani 1 1 d . . .
H7 H 1.0464 0.8392 0.2956 0.058 Uiso 1 1 calc R A .
C8 C 0.8286(4) 0.8952(3) 0.29154(18) 0.0562(6) Uani 1 1 d . A .
H8 H 0.8610 0.9660 0.3562 0.067 Uiso 1 1 calc R . .
C9 C 0.6703(3) 0.8426(3) 0.2166(2) 0.0579(7) Uani 1 1 d . . .
H9 H 0.5731 0.8700 0.2203 0.070 Uiso 1 1 calc R A .
C10 C 0.6747(3) 0.7385(3) 0.13665(19) 0.0494(5) Uani 1 1 d . A .
H10 H 0.5815 0.6830 0.0750 0.059 Uiso 1 1 calc R . .
C14 C 0.4877(2) 0.2555(2) 0.49803(14) 0.0295(4) Uani 1 1 d . . .
C15 C 0.3251(2) 0.2643(2) 0.47238(14) 0.0341(4) Uani 1 1 d . . .
C16 C 0.2741(2) 0.3528(2) 0.53066(14) 0.0342(4) Uani 1 1 d . . .
H16 H 0.1646 0.3520 0.5090 0.041 Uiso 1 1 calc R . .
C17 C 0.3859(2) 0.4467(2) 0.62431(13) 0.0287(4) Uani 1 1 d . . .
C18 C 0.5475(2) 0.4358(2) 0.65082(15) 0.0354(4) Uani 1 1 d . . .
C19 C 0.5980(2) 0.3469(2) 0.59278(15) 0.0358(4) Uani 1 1 d . . .
H19 H 0.7066 0.3456 0.6154 0.043 Uiso 1 1 calc R . .
C20 C 0.5407(2) 0.1650(2) 0.43544(15) 0.0338(4) Uani 1 1 d . . .
C21 C 0.4383(3) 0.0671(2) 0.34125(16) 0.0401(4) Uani 1 1 d . . .
C22 C 0.7043(3) 0.1566(2) 0.46936(16) 0.0384(4) Uani 1 1 d . . .
C23 C 0.3353(2) 0.5418(2) 0.68537(14) 0.0312(4) Uani 1 1 d . . .
C24 C 0.1674(3) 0.5400(2) 0.65657(15) 0.0366(4) Uani 1 1 d . . .
C25 C 0.4347(3) 0.6318(2) 0.78289(16) 0.0382(4) Uani 1 1 d . . .
F1 F 0.21390(17) 0.17974(18) 0.38265(10) 0.0588(4) Uani 1 1 d . . .
F2 F 0.65929(16) 0.52266(19) 0.73967(11) 0.0660(4) Uani 1 1 d . . .
Fe1 Fe 0.85261(4) 0.95991(3) 0.14828(2) 0.03111(8) Uani 1 1 d . A .
N1 N 0.3638(3) -0.0147(3) 0.26459(16) 0.0577(5) Uani 1 1 d . . .
N2 N 0.8338(3) 0.1464(3) 0.49533(16) 0.0560(5) Uani 1 1 d . . .
N3 N 0.0329(2) 0.5397(3) 0.63721(16) 0.0542(5) Uani 1 1 d . . .
N4 N 0.5049(3) 0.7055(3) 0.86271(16) 0.0559(5) Uani 1 1 d . . .

loop_
_atom_site_aniso_label
_atom_site_aniso_U_11
_atom_site_aniso_U_22
_atom_site_aniso_U_33
_atom_site_aniso_U_23
_atom_site_aniso_U_13
_atom_site_aniso_U_12
C12 0.0913(16) 0.0465(11) 0.0661(14) 0.0133(10) 0.0416(13) 0.0337(12)
C13 0.080(3) 0.054(2) 0.062(3) -0.001(2) 0.028(2) 0.025(2)
C11 0.0913(16) 0.0465(11) 0.0661(14) 0.0133(10) 0.0416(13) 0.0337(12)
C1 0.0370(10) 0.0289(9) 0.0268(8) 0.0043(7) 0.0134(7) 0.0122(7)
C2 0.0427(11) 0.0319(9) 0.0339(10) -0.0018(8) 0.0140(8) 0.0081(8)
C3 0.0615(14) 0.0314(10) 0.0414(11) -0.0024(8) 0.0216(10) 0.0164(9)
C4 0.0593(14) 0.0443(12) 0.0467(12) 0.0110(9) 0.0242(11) 0.0328(11)
C5 0.0438(11) 0.0439(11) 0.0327(10) 0.0073(8) 0.0118(8) 0.0222(9)
C6 0.0567(13) 0.0308(10) 0.0428(11) 0.0095(8) 0.0242(10) 0.0137(9)
C7 0.0647(15) 0.0482(12) 0.0358(11) 0.0138(9) 0.0156(10) 0.0220(11)
C8 0.0901(19) 0.0515(13) 0.0382(12) 0.0092(10) 0.0367(13) 0.0253(13)
C9 0.0635(16) 0.0554(14) 0.0773(18) 0.0221(13) 0.0504(15) 0.0254(12)
C10 0.0461(12) 0.0436(12) 0.0550(14) 0.0070(10) 0.0205(11) 0.0065(10)
C14 0.0361(9) 0.0280(8) 0.0287(9) 0.0044(7) 0.0127(7) 0.0140(7)
C15 0.0390(10) 0.0361(10) 0.0262(9) -0.0004(7) 0.0038(8) 0.0164(8)
C16 0.0345(10) 0.0419(10) 0.0302(9) 0.0038(8) 0.0080(8) 0.0197(8)
C17 0.0321(9) 0.0290(8) 0.0276(8) 0.0048(7) 0.0126(7) 0.0111(7)
C18 0.0299(9) 0.0375(10) 0.0334(9) -0.0056(8) 0.0072(8) 0.0078(8)
C19 0.0284(9) 0.0385(10) 0.0405(10) -0.0017(8) 0.0100(8) 0.0127(8)
C20 0.0396(10) 0.0325(9) 0.0343(10) 0.0031(7) 0.0123(8) 0.0177(8)
C21 0.0466(12) 0.0428(11) 0.0394(11) 0.0026(9) 0.0144(9) 0.0254(9)
C22 0.0457(11) 0.0388(10) 0.0368(10) 0.0005(8) 0.0160(9) 0.0198(9)
C23 0.0323(9) 0.0341(9) 0.0295(9) 0.0020(7) 0.0120(7) 0.0124(8)
C24 0.0416(11) 0.0409(11) 0.0315(9) 0.0006(8) 0.0135(8) 0.0182(9)
C25 0.0368(10) 0.0415(11) 0.0392(11) 0.0001(9) 0.0157(9) 0.0143(9)
F1 0.0533(8) 0.0795(10) 0.0395(7) -0.0227(7) -0.0086(6) 0.0379(7)
F2 0.0368(7) 0.0862(11) 0.0604(9) -0.0398(8) -0.0030(6) 0.0214(7)
Fe1 0.03861(15) 0.03099(14) 0.02800(14) 0.00243(10) 0.01518(11) 0.01362(11)
N1 0.0615(13) 0.0645(13) 0.0469(11) -0.0131(10) 0.0054(10) 0.0316(11)
N2 0.0493(12) 0.0676(14) 0.0561(12) -0.0027(10) 0.0113(10) 0.0310(10)
N3 0.0471(11) 0.0712(14) 0.0509(11) -0.0033(10) 0.0123(9) 0.0317(10)
N4 0.0502(11) 0.0652(13) 0.0462(11) -0.0147(10) 0.0104(9) 0.0174(10)

loop_
_atom_type_symbol
_atom_type_description
_atom_type_scat_dispersion_real
_atom_type_scat_dispersion_imag
_atom_type_scat_source
C C 0.0033 0.0016 'International Tables Vol C Tables 4.2.6.8 and 6.1.1.4'
H H 0.0000 0.0000 'International Tables Vol C Tables 4.2.6.8 and 6.1.1.4'
F F 0.0171 0.0103 'International Tables Vol C Tables 4.2.6.8 and 6.1.1.4'
Fe Fe 0.3463 0.8444 'International Tables Vol C Tables 4.2.6.8 and 6.1.1.4'
N N 0.0061 0.0033 'International Tables Vol C Tables 4.2.6.8 and 6.1.1.4'

loop_
_geom_angle_atom_site_label_1
_geom_angle_atom_site_label_2
_geom_angle_atom_site_label_3
_geom_angle
_geom_angle_site_symmetry_1
_geom_angle_site_symmetry_3
C11 C12 H12A 109.5 . .
C11 C12 H12B 109.5 . .
H12A C12 H12B 109.5 . .
C11 C12 H12C 109.5 . .
H12A C12 H12C 109.5 . .
H12B C12 H12C 109.5 . .
C11 C12 H11C 46.6 . .
H12A C12 H11C 141.4 . .
H12B C12 H11C 66.5 . .
H12C C12 H11C 107.7 . .
C11 C12 H11D 44.8 . .
H12A C12 H11D 71.4 . .
H12B C12 H11D 146.0 . .
H12C C12 H11D 101.5 . .
H11C C12 H11D 91.4 . .
C11 C13 H13A 109.5 . .
C11 C13 H13B 109.5 . .
H13A C13 H13B 109.5 . .
C11 C13 H13C 109.5 . .
H13A C13 H13C 109.5 . .
H13B C13 H13C 109.5 . .
C12 C11 C13 117.2(4) . .
C12 C11 C6 121.6(3) . .
C13 C11 C6 120.8(3) . .
C12 C11 H11A 106.9 . .
C13 C11 H11A 60.1 . .
C6 C11 H11A 106.9 . .
C12 C11 H11B 106.9 . .
C13 C11 H11B 46.7 . .
C6 C11 H11B 106.9 . .
H11A C11 H11B 106.7 . .
C12 C11 H11C 47.1 . .
C13 C11 H11C 106.9 . .
C6 C11 H11C 107.1 . .
H11A C11 H11C 145.2 . .
H11B C11 H11C 69.6 . .
C12 C11 H11D 59.8 . .
C13 C11 H11D 107.3 . .
C6 C11 H11D 107.2 . .
H11A C11 H11D 55.5 . .
H11B C11 H11D 145.0 . .
H11C C11 H11D 106.8 . .
C2 C1 C5 107.70(16) . .
C2 C1 C1 126.1(2) . 2_775
C5 C1 C1 126.1(2) . 2_775
C2 C1 Fe1 69.47(10) . .
C5 C1 Fe1 69.34(11) . .
C1 C1 Fe1 125.03(17) 2_775 .
C3 C2 C1 108.16(18) . .
C3 C2 Fe1 69.64(12) . .
C1 C2 Fe1 71.01(11) . .
C3 C2 H2 125.9 . .
C1 C2 H2 125.9 . .
Fe1 C2 H2 125.9 . .
C4 C3 C2 108.05(18) . .
C4 C3 Fe1 69.85(12) . .
C2 C3 Fe1 70.92(11) . .
C4 C3 H3 126.0 . .
C2 C3 H3 126.0 . .
Fe1 C3 H3 126.0 . .
C3 C4 C5 108.39(18) . .
C3 C4 Fe1 70.36(12) . .
C5 C4 Fe1 70.82(11) . .
C3 C4 H4 125.8 . .
C5 C4 H4 125.8 . .
Fe1 C4 H4 125.8 . .
C4 C5 C1 107.69(18) . .
C4 C5 Fe1 69.38(12) . .
C1 C5 Fe1 71.23(11) . .
C4 C5 H5 126.1 . .
C1 C5 H5 126.1 . .
Fe1 C5 H5 126.1 . .
C10 C6 C7 107.3(2) . .
C10 C6 C11 126.9(2) . .
C7 C6 C11 125.8(2) . .
C10 C6 Fe1 68.90(12) . .
C7 C6 Fe1 69.36(12) . .
C11 C6 Fe1 127.37(15) . .
C8 C7 C6 108.8(2) . .
C8 C7 Fe1 69.38(13) . .
C6 C7 Fe1 71.35(12) . .
C8 C7 H7 125.6 . .
C6 C7 H7 125.6 . .
Fe1 C7 H7 125.6 . .
C9 C8 C7 107.7(2) . .
C9 C8 Fe1 69.59(13) . .
C7 C8 Fe1 71.26(12) . .
C9 C8 H8 126.1 . .
C7 C8 H8 126.1 . .
Fe1 C8 H8 126.1 . .
C8 C9 C10 108.1(2) . .
C8 C9 Fe1 70.53(13) . .
C10 C9 Fe1 70.82(13) . .
C8 C9 H9 125.9 . .
C10 C9 H9 125.9 . .
Fe1 C9 H9 125.9 . .
C6 C10 C9 108.1(2) . .
C6 C10 Fe1 71.95(12) . .
C9 C10 Fe1 69.08(13) . .
C6 C10 H10 126.0 . .
C9 C10 H10 126.0 . .
Fe1 C10 H10 126.0 . .
C15 C14 C20 124.06(17) . .
C15 C14 C19 114.62(16) . .
C20 C14 C19 121.32(17) . .
C16 C15 F1 118.03(17) . .
C16 C15 C14 124.55(17) . .
F1 C15 C14 117.42(16) . .
C15 C16 C17 120.66(17) . .
C15 C16 H16 119.7 . .
C17 C16 H16 119.7 . .
C18 C17 C23 123.86(17) . .
C18 C17 C16 114.78(16) . .
C23 C17 C16 121.36(17) . .
C19 C18 F2 118.21(17) . .
C19 C18 C17 124.49(18) . .
F2 C18 C17 117.30(16) . .
C18 C19 C14 120.88(18) . .
C18 C19 H19 119.6 . .
C14 C19 H19 119.6 . .
C14 C20 C21 125.31(18) . .
C14 C20 C22 120.51(17) . .
C21 C20 C22 113.99(17) . .
N1 C21 C20 175.7(2) . .
N2 C22 C20 178.4(2) . .
C17 C23 C25 125.28(17) . .
C17 C23 C24 120.59(17) . .
C25 C23 C24 113.79(16) . .
N3 C24 C23 177.5(2) . .
N4 C25 C23 175.2(2) . .
C9 Fe1 C8 39.88(11) . .
C9 Fe1 C4 108.76(10) . .
C8 Fe1 C4 123.38(9) . .
C9 Fe1 C3 123.23(9) . .
C8 Fe1 C3 108.20(9) . .
C4 Fe1 C3 39.80(9) . .
C9 Fe1 C10 40.11(10) . .
C8 Fe1 C10 66.91(10) . .
C4 Fe1 C10 124.63(10) . .
C3 Fe1 C10 159.37(9) . .
C9 Fe1 C7 66.27(11) . .
C8 Fe1 C7 39.36(10) . .
C4 Fe1 C7 158.64(9) . .
C3 Fe1 C7 123.85(9) . .
C10 Fe1 C7 66.05(10) . .
C9 Fe1 C5 124.40(10) . .
C8 Fe1 C5 159.18(9) . .
C4 Fe1 C5 39.80(8) . .
C3 Fe1 C5 66.79(9) . .
C10 Fe1 C5 110.17(9) . .
C7 Fe1 C5 160.30(8) . .
C9 Fe1 C2 158.34(9) . .
C8 Fe1 C2 123.44(10) . .
C4 Fe1 C2 66.44(9) . .
C3 Fe1 C2 39.44(8) . .
C10 Fe1 C2 160.12(8) . .
C7 Fe1 C2 109.96(9) . .
C5 Fe1 C2 66.52(8) . .
C9 Fe1 C6 66.40(9) . .
C8 Fe1 C6 66.34(9) . .
C4 Fe1 C6 160.07(9) . .
C3 Fe1 C6 159.33(9) . .
C10 Fe1 C6 39.15(9) . .
C7 Fe1 C6 39.29(9) . .
C5 Fe1 C6 125.45(8) . .
C2 Fe1 C6 125.32(8) . .
C9 Fe1 C1 160.16(10) . .
C8 Fe1 C1 159.18(10) . .
C4 Fe1 C1 66.30(8) . .
C3 Fe1 C1 66.30(7) . .
C10 Fe1 C1 125.36(8) . .
C7 Fe1 C1 125.43(9) . .
C5 Fe1 C1 39.43(7) . .
C2 Fe1 C1 39.52(7) . .
C6 Fe1 C1 111.21(7) . .

loop_
_geom_bond_atom_site_label_1
_geom_bond_atom_site_label_2
_geom_bond_distance
_geom_bond_site_symmetry_2
C12 C11 1.332(7) .
C12 H12A 0.9600 .
C12 H12B 0.9600 .
C12 H12C 0.9600 .
C12 H11C 0.9783 .
C12 H11D 1.1895 .
C13 C11 1.365(5) .
C13 H13A 0.9600 .
C13 H13B 0.9600 .
C13 H13C 0.9600 .
C11 C6 1.504(3) .
C11 H11A 0.9700 .
C11 H11B 0.9700 .
C11 H11C 0.9700 .
C11 H11D 0.9700 .
C1 C2 1.426(3) .
C1 C5 1.422(3) .
C1 C1 1.464(3) 2_775
C1 Fe1 2.1194(17) .
C2 C3 1.411(3) .
C2 Fe1 2.099(2) .
C2 H2 0.9800 .
C3 C4 1.415(3) .
C3 Fe1 2.082(2) .
C3 H3 0.9800 .
C4 C5 1.419(3) .
C4 Fe1 2.075(2) .
C4 H4 0.9800 .
C5 Fe1 2.094(2) .
C5 H5 0.9800 .
C6 C10 1.410(3) .
C6 C7 1.419(3) .
C6 Fe1 2.124(2) .
C7 C8 1.405(3) .
C7 Fe1 2.098(2) .
C7 H7 0.9800 .
C8 C9 1.410(4) .
C8 Fe1 2.073(2) .
C8 H8 0.9800 .
C9 C10 1.421(3) .
C9 Fe1 2.061(2) .
C9 H9 0.9800 .
C10 Fe1 2.084(2) .
C10 H10 0.9800 .
C14 C15 1.415(3) .
C14 C20 1.416(2) .
C14 C19 1.417(3) .
C15 C16 1.354(3) .
C15 F1 1.353(2) .
C16 C17 1.418(3) .
C16 H16 0.9300 .
C17 C18 1.413(3) .
C17 C23 1.418(2) .
C18 C19 1.352(3) .
C18 F2 1.353(2) .
C19 H19 0.9300 .
C20 C21 1.417(3) .
C20 C22 1.424(3) .
C21 N1 1.148(3) .
C22 N2 1.141(3) .
C23 C25 1.418(3) .
C23 C24 1.423(3) .
C24 N3 1.144(3) .
C25 N4 1.146(3) .
